data_1521750
loop_
_publ_author_name
'Pertlik, F.'

_publ_section_title
;
 Pyroxymangit aus Duernstein in der Steiermark: eine Strukturverfeinerung
 mit kristallchemischen Ueberlegungen ueber dieBesetzungen der
 "nichttetraedrisch" koordinierten Kationpositionen
;
_journal_name_full 'Joannea - Mineral.'
_journal_page_first 31
_journal_page_last 43
_journal_volume 1
_journal_year 2000
_chemical_formula_sum 'Mn7 O21 Si7'
_chemical_name_systematic 'Mn7 Si7 O21'
_space_group_IT_number 2
_symmetry_space_group_name_Hall '-P 1'
_symmetry_space_group_name_H-M 'P -1'
_cell_angle_alpha 113.96
_cell_angle_beta 82.33
_cell_angle_gamma 94.7
_cell_formula_units_Z 2
_cell_length_a 6.716
_cell_length_b 7.603
_cell_length_c 17.41
_cell_volume 804.735
_citation_journal_id_ASTM JMOIA7
_cod_data_source_file Pertlik_JMOIA7_2000_1709.cif
_cod_data_source_block Mn7O21Si7
_cod_original_cell_volume 804.7346
_cod_database_code 1521750

loop_
_symmetry_equiv_pos_as_xyz
x,y,z
-x,-y,-z

loop_
_atom_site_label
_atom_site_type_symbol
_atom_site_fract_x
_atom_site_fract_y
_atom_site_fract_z
_atom_site_occupancy
_atom_site_U_iso_or_equiv
Mn1 Mn+2 0.04279 0.45953 0.39481 1 0.0
O12 O-2 0.8347 0.91 0.9271 1 0.0
Mn3 Mn+2 0.0667 0.43037 0.89451 1 0.0
O16 O-2 0.2399 0.9366 0.8205 1 0.0
Mn2 Mn+2 0.17039 0.33233 0.18759 1 0.0
Si2 Si+4 0.12124 0.95658 0.74849 1 0.0
O1 O-2 0.058 0.6996 0.5287 1 0.0
O19 O-2 0.585 0.2214 0.7783 1 0.0
O2 O-2 0.0687 0.1945 0.2739 1 0.0
O14 O-2 0.7244 0.0164 0.6334 1 0.0
Mn6 Mn+2 0.79898 0.82604 0.51764 1 0.0
Si5 Si+4 0.57784 0.34175 0.88066 1 0.0
O21 O-2 0.5521 0.2345 0.4969 1 0.0
Mn5 Mn+2 0.26598 0.22591 0.99019 1 0.0
O13 O-2 0.3542 0.4043 0.922 1 0.0
O20 O-2 0.4957 0.3157 0.6586 1 0.0
O6 O-2 0.1353 0.6109 0.3068 1 0.0
O11 O-2 0.5399 0.7138 0.7871 1 0.0
O5 O-2 0.2491 0.4899 0.105 1 0.0
Si7 Si+4 0.49332 0.41275 0.589 1 0.0
O15 O-2 0.2837 0.8827 0.6612 1 0.0
O8 O-2 0.2552 0.4415 0.5939 1 0.0
Mn7 Mn+2 0.62156 0.86087 0.70885 1 0.0
O7 O-2 0.3509 0.4099 0.3976 1 0.0
O4 O-2 0.0322 0.7126 0.0196 1 0.0
Si3 Si+4 0.32013 0.75625 0.83756 1 0.0
O10 O-2 0.0705 0.1772 0.7767 1 0.0
Mn4 Mn+2 0.16191 0.30861 0.69363 1 0.0
Si6 Si+4 0.67884 0.23759 0.68952 1 0.0
O9 O-2 0.1811 0.058 0.5705 1 0.0
O17 O-2 0.3393 0.8411 0.9386 1 0.0
Si4 Si+4 0.78152 0.13339 0.9695 1 0.0
O18 O-2 0.6196 0.1818 0.9183 1 0.0
O3 O-2 0.1545 0.5807 0.8107 1 0.0
Si1 Si+4 0.24095 0.85393 0.56493 1 0.0
